data_7224990
loop_
_publ_author_name
'Le Gal, Yann'
'Rajkumar, Mangaiyarkarasi'
'Vacher, Antoine'
'Dorcet, Vincent'
'Roisnel, Thierry'
'Fourmigu\'e, Marc'
'Barri\`ere, Fr\'ed\'eric'
'Guizouarn, Thierry'
'Lorcy, Dominique'

_publ_section_title
;
 A sulfur-rich \p-electron acceptor derived from
 5,5&#x2032;-bithiazolidinylidene: charge-transfer complex vs.
 charge-transfer salt
;
_journal_issue 21
_journal_name_full CrystEngComm
_journal_page_first 3925
_journal_paper_doi 10.1039/C6CE00772D
_journal_volume 18
_journal_year 2016
_chemical_compound_source 'synthesis as described'
_chemical_formula_moiety 'C16 H10 N6 S4, C10 H12 S4'
_chemical_formula_sum 'C26 H22 N6 S8'
_chemical_formula_weight 674.98
_chemical_name_common 'neutral complex TMTTF_1'
_chemical_name_systematic TMTTF_1
_space_group_IT_number 2
_symmetry_cell_setting triclinic
_symmetry_Int_Tables_number 2
_symmetry_space_group_name_Hall '-P 1'
_symmetry_space_group_name_H-M 'P -1'
_atom_sites_solution_hydrogens geom
_atom_sites_solution_primary direct
_atom_sites_solution_secondary difmap
_audit_conform_dict_location ftp://ftp.iucr.org/pub/cif_core.dic
_audit_conform_dict_name cif_core.dic
_audit_conform_dict_version 2.4
_audit_creation_date 2015-03-27T14:05:52-00:00
_audit_creation_method 'WinGX routine CIF_UPDATE'
_audit_update_record
;
2016-03-31 deposited with the CCDC.
2016-04-22 downloaded from the CCDC.
;
_cell_angle_alpha 102.003(8)
_cell_angle_beta 100.361(8)
_cell_angle_gamma 91.428(9)
_cell_formula_units_Z 1
_cell_length_a 7.2379(10)
_cell_length_b 8.6275(12)
_cell_length_c 12.664(2)
_cell_measurement_reflns_used 1409
_cell_measurement_temperature 150(2)
_cell_measurement_theta_max 24.79
_cell_measurement_theta_min 2.42
_cell_measurement_wavelength 0.71073
_cell_volume 759.30(19)
_computing_cell_refinement 'Bruker APEX2 (Bruker, 2006)'
_computing_data_collection 'Bruker APEX2 (Bruker, 2006)'
_computing_data_reduction 'Bruker APEX2 (Bruker, 2006)'
_computing_molecular_graphics 'Ortep-3 for Windows (Farrugia, 1997)'
_computing_publication_material
;
          WinGX publication routines (Farrugia, 2012),
          CRYSCALc (T. Roisnel, local program, 2014)
;
_computing_structure_refinement 'SHELXL-97 (Sheldrick, 1997)'
_computing_structure_solution 'SIR97 (Altomare et al., 1999)'
_diffrn_ambient_temperature 150(2)
_diffrn_detector 'CCD plate'
_diffrn_measured_fraction_theta_full 0.987
_diffrn_measured_fraction_theta_max 0.987
_diffrn_measurement_device_type 'APEXII, Bruker-AXS'
_diffrn_measurement_method 'CCD rotation images, thin slices'
_diffrn_radiation_monochromator graphite
_diffrn_radiation_probe x-ray
_diffrn_radiation_type MoK\a
_diffrn_radiation_wavelength 0.71073
_diffrn_reflns_av_R_equivalents 0.0584
_diffrn_reflns_av_unetI/netI 0.0818
_diffrn_reflns_limit_h_max 9
_diffrn_reflns_limit_h_min -9
_diffrn_reflns_limit_k_max 11
_diffrn_reflns_limit_k_min -9
_diffrn_reflns_limit_l_max 16
_diffrn_reflns_limit_l_min -16
_diffrn_reflns_number 7173
_diffrn_reflns_theta_full 27.48
_diffrn_reflns_theta_max 27.48
_diffrn_reflns_theta_min 3.03
_exptl_absorpt_coefficient_mu 0.617
_exptl_absorpt_correction_T_max 0.958
_exptl_absorpt_correction_T_min 0.805
_exptl_absorpt_correction_type multi-scan
_exptl_absorpt_process_details
;
  [Sheldrick, G.M. (2002). SADABS Bruker AXS Inc., Madison, Wisconsin, USA]
;
_exptl_crystal_colour black
_exptl_crystal_density_diffrn 1.476
_exptl_crystal_density_method 'not measured'
_exptl_crystal_description stick
_exptl_crystal_F_000 348
_exptl_crystal_size_max 0.6
_exptl_crystal_size_mid 0.14
_exptl_crystal_size_min 0.07
_refine_diff_density_max 1.082
_refine_diff_density_min -0.52
_refine_diff_density_rms 0.085
_refine_ls_extinction_method none
_refine_ls_goodness_of_fit_ref 1.024
_refine_ls_hydrogen_treatment constr
_refine_ls_matrix_type full
_refine_ls_number_parameters 184
_refine_ls_number_reflns 3446
_refine_ls_number_restraints 0
_refine_ls_restrained_S_all 1.024
_refine_ls_R_factor_all 0.0813
_refine_ls_R_factor_gt 0.061
_refine_ls_shift/su_max 0.022
_refine_ls_shift/su_mean 0.002
_refine_ls_structure_factor_coef Fsqd
_refine_ls_weighting_details 'calc w=1/[\s^2^(Fo^2^)+(0.0451P)^2^+0.9543P] where P=(Fo^2^+2Fc^2^)/3'
_refine_ls_weighting_scheme calc
_refine_ls_wR_factor_gt 0.1361
_refine_ls_wR_factor_ref 0.1464
_reflns_number_gt 2604
_reflns_number_total 3446
_reflns_threshold_expression >2sigma(I)
_cod_data_source_file c6ce00772d2.cif
_cod_data_source_block TMTTF_1_150K
_cod_depositor_comments 'Adding full bibliography for 7224990--7224994.cif.'
_cod_database_code 7224990

loop_
_symmetry_equiv_pos_as_xyz
'x, y, z'
'-x, -y, -z'

loop_
_atom_site_label
_atom_site_type_symbol
_atom_site_fract_x
_atom_site_fract_y
_atom_site_fract_z
_atom_site_U_iso_or_equiv
_atom_site_adp_type
_atom_site_occupancy
_atom_site_symmetry_multiplicity
_atom_site_calc_flag
_atom_site_refinement_flags
S1 S 0.39634(11) 0.30063(9) 0.35851(6) 0.0193(2) Uani 1 1 d .
S2 S 0.45380(14) 0.80538(10) 0.43982(7) 0.0301(2) Uani 1 1 d .
C1 C 0.4611(4) 0.4883(4) 0.4447(3) 0.0195(7) Uani 1 1 d .
C2 C 0.4193(4) 0.6135(4) 0.3853(3) 0.0204(7) Uani 1 1 d .
N3 N 0.3406(4) 0.5512(3) 0.2751(2) 0.0186(6) Uani 1 1 d .
C4 C 0.2973(5) 0.6562(4) 0.1959(3) 0.0231(7) Uani 1 1 d .
H4A H 0.2702 0.7624 0.2353 0.028 Uiso 1 1 calc R
H4B H 0.1841 0.6114 0.1403 0.028 Uiso 1 1 calc R
C5 C 0.4620(5) 0.6721(4) 0.1394(3) 0.0304(8) Uani 1 1 d .
H5A H 0.5754 0.7111 0.1948 0.046 Uiso 1 1 calc R
H5B H 0.435 0.7472 0.0911 0.046 Uiso 1 1 calc R
H5C H 0.4822 0.5682 0.0957 0.046 Uiso 1 1 calc R
C6 C 0.3190(4) 0.3902(4) 0.2470(3) 0.0185(6) Uani 1 1 d .
C7 C 0.2488(4) 0.2941(4) 0.1439(3) 0.0216(7) Uani 1 1 d .
C8 C 0.2323(5) 0.1263(4) 0.1355(3) 0.0279(8) Uani 1 1 d .
N9 N 0.2153(5) -0.0092(4) 0.1263(3) 0.0434(9) Uani 1 1 d .
C10 C 0.1927(4) 0.3422(4) 0.0419(3) 0.0223(7) Uani 1 1 d .
N11 N 0.1480(4) 0.3729(4) -0.0437(2) 0.0312(7) Uani 1 1 d .
S3 S -0.12275(14) 0.47153(15) 0.32545(9) 0.0481(3) Uani 1 1 d .
S4 S -0.02635(15) 0.23863(15) 0.46372(9) 0.0493(3) Uani 1 1 d .
C21 C -0.0322(5) 0.4390(5) 0.4559(3) 0.0443(11) Uani 1 1 d .
C22 C -0.1134(6) 0.1642(6) 0.3238(4) 0.0459(11) Uani 1 1 d .
C23 C -0.1596(5) 0.2671(6) 0.2612(3) 0.0423(11) Uani 1 1 d .
C24 C -0.1333(8) -0.0145(6) 0.2898(4) 0.0704(17) Uani 1 1 d .
H24A H -0.176 -0.0464 0.21 0.106 Uiso 1 1 calc R
H24B H -0.2254 -0.0556 0.3268 0.106 Uiso 1 1 calc R
H24C H -0.0113 -0.0576 0.3105 0.106 Uiso 1 1 calc R
C25 C -0.2399(6) 0.2347(7) 0.1399(4) 0.0573(14) Uani 1 1 d .
H25A H -0.2231 0.1242 0.1065 0.086 Uiso 1 1 calc R
H25B H -0.1745 0.3057 0.1055 0.086 Uiso 1 1 calc R
H25C H -0.3743 0.2533 0.1288 0.086 Uiso 1 1 calc R

loop_
_atom_site_aniso_label
_atom_site_aniso_U_11
_atom_site_aniso_U_22
_atom_site_aniso_U_33
_atom_site_aniso_U_23
_atom_site_aniso_U_13
_atom_site_aniso_U_12
S1 0.0213(4) 0.0183(4) 0.0165(4) 0.0016(3) 0.0014(3) -0.0003(3)
S2 0.0449(6) 0.0172(4) 0.0235(4) 0.0013(3) -0.0019(4) 0.0008(4)
C1 0.0186(16) 0.0198(16) 0.0199(16) 0.0023(12) 0.0057(13) 0.0009(12)
C2 0.0185(16) 0.0189(16) 0.0219(16) 0.0005(12) 0.0039(13) -0.0012(12)
N3 0.0180(13) 0.0188(13) 0.0175(13) 0.0029(10) 0.0009(11) 0.0011(10)
C4 0.0261(18) 0.0198(16) 0.0215(17) 0.0049(13) -0.0009(14) 0.0030(13)
C5 0.036(2) 0.0311(19) 0.0238(18) 0.0084(15) 0.0038(16) -0.0043(16)
C6 0.0135(15) 0.0212(16) 0.0192(16) 0.0022(12) 0.0015(12) -0.0004(12)
C7 0.0215(17) 0.0229(17) 0.0190(16) 0.0031(13) 0.0025(13) -0.0002(13)
C8 0.0301(19) 0.0275(19) 0.0212(18) -0.0017(14) 0.0000(15) 0.0035(15)
N9 0.067(2) 0.0265(18) 0.0328(19) 0.0029(14) 0.0044(17) 0.0009(17)
C10 0.0171(16) 0.0217(17) 0.0239(17) -0.0030(13) 0.0019(13) -0.0002(13)
N11 0.0291(17) 0.0384(18) 0.0230(16) 0.0042(13) -0.0002(13) 0.0010(14)
S3 0.0266(5) 0.0644(8) 0.0407(6) -0.0129(5) 0.0008(4) 0.0056(5)
S4 0.0352(6) 0.0638(8) 0.0415(6) -0.0090(5) 0.0121(5) 0.0013(5)
C21 0.0191(19) 0.061(3) 0.040(2) -0.017(2) 0.0025(17) 0.0080(18)
C22 0.031(2) 0.053(3) 0.044(3) -0.015(2) 0.0153(19) -0.011(2)
C23 0.0196(19) 0.062(3) 0.035(2) -0.014(2) 0.0057(17) -0.0034(18)
C24 0.079(4) 0.063(3) 0.061(3) -0.016(3) 0.032(3) -0.028(3)
C25 0.034(2) 0.091(4) 0.037(3) -0.008(2) 0.005(2) -0.009(2)

loop_
_atom_type_symbol
_atom_type_description
_atom_type_scat_dispersion_real
_atom_type_scat_dispersion_imag
_atom_type_scat_source
C C 0.0033 0.0016 'International Tables Vol C Tables 4.2.6.8 and 6.1.1.4'
H H 0 0 'International Tables Vol C Tables 4.2.6.8 and 6.1.1.4'
N N 0.0061 0.0033 'International Tables Vol C Tables 4.2.6.8 and 6.1.1.4'
S S 0.1246 0.1234 'International Tables Vol C Tables 4.2.6.8 and 6.1.1.4'

loop_
_geom_angle_atom_site_label_1
_geom_angle_atom_site_label_2
_geom_angle_atom_site_label_3
_geom_angle
_geom_angle_site_symmetry_1
C1 S1 C6 90.18(15) .
C1 C1 C2 125.0(4) 2_666
C1 C1 S1 123.8(3) 2_666
C2 C1 S1 111.2(2) .
N3 C2 C1 111.2(3) .
N3 C2 S2 123.7(2) .
C1 C2 S2 125.1(3) .
C6 N3 C2 114.7(3) .
C6 N3 C4 124.1(3) .
C2 N3 C4 121.1(3) .
N3 C4 C5 110.3(3) .
N3 C4 H4A 109.6 .
C5 C4 H4A 109.6 .
N3 C4 H4B 109.6 .
C5 C4 H4B 109.6 .
H4A C4 H4B 108.1 .
C4 C5 H5A 109.5 .
C4 C5 H5B 109.5 .
H5A C5 H5B 109.5 .
C4 C5 H5C 109.5 .
H5A C5 H5C 109.5 .
H5B C5 H5C 109.5 .
N3 C6 C7 128.2(3) .
N3 C6 S1 112.8(2) .
C7 C6 S1 119.1(2) .
C6 C7 C8 117.9(3) .
C6 C7 C10 127.8(3) .
C8 C7 C10 114.4(3) .
N9 C8 C7 178.2(4) .
N11 C10 C7 176.3(3) .
C21 S3 C23 94.9(2) .
C22 S4 C21 95.3(2) .
C21 C21 S3 122.2(5) 2_566
C21 C21 S4 123.1(5) 2_566
S3 C21 S4 114.7(2) .
C23 C22 C24 127.4(4) .
C23 C22 S4 117.9(3) .
C24 C22 S4 114.6(4) .
C22 C23 C25 128.6(4) .
C22 C23 S3 117.1(3) .
C25 C23 S3 114.3(4) .
C22 C24 H24A 109.5 .
C22 C24 H24B 109.5 .
H24A C24 H24B 109.5 .
C22 C24 H24C 109.5 .
H24A C24 H24C 109.5 .
H24B C24 H24C 109.5 .
C23 C25 H25A 109.5 .
C23 C25 H25B 109.5 .
H25A C25 H25B 109.5 .
C23 C25 H25C 109.5 .
H25A C25 H25C 109.5 .
H25B C25 H25C 109.5 .

loop_
_geom_bond_atom_site_label_1
_geom_bond_atom_site_label_2
_geom_bond_distance
_geom_bond_site_symmetry_2
S1 C1 1.753(3) .
S1 C6 1.760(3) .
S2 C2 1.650(3) .
C1 C1 1.384(6) 2_666
C1 C2 1.448(5) .
C2 N3 1.395(4) .
N3 C6 1.358(4) .
N3 C4 1.484(4) .
C4 C5 1.514(5) .
C4 H4A 0.99 .
C4 H4B 0.99 .
C5 H5A 0.98 .
C5 H5B 0.98 .
C5 H5C 0.98 .
C6 C7 1.392(4) .
C7 C8 1.430(5) .
C7 C10 1.431(5) .
C8 N9 1.151(5) .
C10 N11 1.161(4) .
S3 C21 1.747(5) .
S3 C23 1.774(5) .
S4 C22 1.747(5) .
S4 C21 1.753(5) .
C21 C21 1.368(8) 2_566
C22 C23 1.319(7) .
C22 C24 1.508(7) .
C23 C25 1.506(6) .
C24 H24A 0.98 .
C24 H24B 0.98 .
C24 H24C 0.98 .
C25 H25A 0.98 .
C25 H25B 0.98 .
C25 H25C 0.98 .

loop_
_geom_torsion_atom_site_label_1
_geom_torsion_atom_site_label_2
_geom_torsion_atom_site_label_3
_geom_torsion_atom_site_label_4
_geom_torsion
_geom_torsion_site_symmetry_1
_geom_torsion_site_symmetry_4
C6 S1 C1 C1 179.6(4) . 2_666
C6 S1 C1 C2 0.6(2) . .
C1 C1 C2 N3 -179.7(4) 2_666 .
S1 C1 C2 N3 -0.6(3) . .
C1 C1 C2 S2 -1.2(6) 2_666 .
S1 C1 C2 S2 177.80(19) . .
C1 C2 N3 C6 0.3(4) . .
S2 C2 N3 C6 -178.2(2) . .
C1 C2 N3 C4 -176.0(3) . .
S2 C2 N3 C4 5.5(4) . .
C6 N3 C4 C5 -83.5(4) . .
C2 N3 C4 C5 92.4(3) . .
C2 N3 C6 C7 -178.6(3) . .
C4 N3 C6 C7 -2.4(5) . .
C2 N3 C6 S1 0.2(3) . .
C4 N3 C6 S1 176.3(2) . .
C1 S1 C6 N3 -0.4(2) . .
C1 S1 C6 C7 178.4(3) . .
N3 C6 C7 C8 -177.5(3) . .
S1 C6 C7 C8 3.9(4) . .
N3 C6 C7 C10 3.8(5) . .
S1 C6 C7 C10 -174.9(3) . .
C6 C7 C8 N9 155(13) . .
C10 C7 C8 N9 -26(13) . .
C6 C7 C10 N11 161(5) . .
C8 C7 C10 N11 -18(6) . .
C23 S3 C21 C21 177.1(4) . 2_566
C23 S3 C21 S4 -1.7(2) . .
C22 S4 C21 C21 -176.5(5) . 2_566
C22 S4 C21 S3 2.3(2) . .
C21 S4 C22 C23 -2.3(4) . .
C21 S4 C22 C24 179.8(3) . .
C24 C22 C23 C25 -1.3(7) . .
S4 C22 C23 C25 -178.9(3) . .
C24 C22 C23 S3 179.1(4) . .
S4 C22 C23 S3 1.5(5) . .
C21 S3 C23 C22 0.1(3) . .
C21 S3 C23 C25 -179.5(3) . .
